data_4081097
loop_
_publ_author_name
'Berenguer, Jes\'us R.'
'Fern\'andez, Julio'
'Gim\'enez, Nora'
'Lalinde, Elena'
'Moreno, M. Teresa'
'S\'anchez, Sergio'

_publ_section_title
;
 Unexpected Formation of Ferrocenyl(vinyl)benzoquinoline Ligands by
 Oxidation of an Alkyne Benzoquinolate Platinum(II) Complex
;
_journal_issue 14
_journal_name_full Organometallics
_journal_page_first 3943
_journal_paper_doi 10.1021/om4004384
_journal_volume 32
_journal_year 2013
_chemical_formula_sum 'C24 H21 Br2 F5 N O Pt S'
_chemical_formula_weight 821.39
_chemical_name_common ng104
_chemical_name_systematic
;
 ?
;
_space_group_IT_number 2
_symmetry_cell_setting triclinic
_symmetry_space_group_name_Hall '-P 1'
_symmetry_space_group_name_H-M 'P -1'
_atom_sites_solution_hydrogens geom
_atom_sites_solution_primary direct
_atom_sites_solution_secondary difmap
_audit_conform_dict_location ftp://ftp.iucr.org/pub/cif_core.dic
_audit_conform_dict_name cif_core.dic
_audit_conform_dict_version 2.3
_audit_creation_date 2013-05-07T12:56:46-00:00
_audit_creation_method 'WinGX routine CIF_UPDATE'
_cell_angle_alpha 112.557(4)
_cell_angle_beta 95.355(4)
_cell_angle_gamma 98.071(5)
_cell_formula_units_Z 2
_cell_length_a 9.2191(8)
_cell_length_b 10.9141(6)
_cell_length_c 13.7454(11)
_cell_measurement_reflns_used 4141
_cell_measurement_temperature 173(1)
_cell_volume 1248.09(17)
_computing_cell_refinement 'HKL Scalepack (Otwinowski & Minor 1997)'
_computing_data_collection 'Collect (Bruker AXS BV, 1997-2004)'
_computing_data_reduction 'HKL Denzo and Scalepack (Otwinowski & Minor 1997)'
_computing_structure_refinement 'SHELXL-97 (Sheldrick, 1997)'
_diffrn_ambient_temperature 173(1)
_diffrn_detector_area_resol_mean 9
_diffrn_measured_fraction_theta_full 0.992
_diffrn_measured_fraction_theta_max 0.992
_diffrn_measurement_device '95mm CCD camera on \k-goniostat'
_diffrn_measurement_device_type KappaCCD
_diffrn_measurement_method CCD
_diffrn_orient_matrix_type 'by Bruker AXS Collect from scalepack cell'
_diffrn_orient_matrix_UB_11 0.0408412
_diffrn_orient_matrix_UB_12 -0.0356678
_diffrn_orient_matrix_UB_13 -0.068237
_diffrn_orient_matrix_UB_21 -0.1008558
_diffrn_orient_matrix_UB_22 -0.0528377
_diffrn_orient_matrix_UB_23 -0.0384011
_diffrn_orient_matrix_UB_31 -0.0219497
_diffrn_orient_matrix_UB_32 0.0784523
_diffrn_orient_matrix_UB_33 -0.0154972
_diffrn_radiation_monochromator graphite
_diffrn_radiation_type MoK\a
_diffrn_radiation_wavelength 0.71073
_diffrn_reflns_av_R_equivalents 0.0633
_diffrn_reflns_av_unetI/netI 0.0611
_diffrn_reflns_limit_h_max 11
_diffrn_reflns_limit_h_min -11
_diffrn_reflns_limit_k_max 14
_diffrn_reflns_limit_k_min -13
_diffrn_reflns_limit_l_max 17
_diffrn_reflns_limit_l_min -17
_diffrn_reflns_number 19666
_diffrn_reflns_theta_full 27.48
_diffrn_reflns_theta_max 27.48
_diffrn_reflns_theta_min 3.77
_exptl_absorpt_coefficient_mu 8.963
_exptl_absorpt_correction_T_max 0.7429
_exptl_absorpt_correction_T_min 0.5979
_exptl_absorpt_correction_type multi-scan
_exptl_absorpt_process_details
;
[c.f. r.h. blessing, acta cryst. (1995), a51, 33-38]
;
_exptl_crystal_colour yellow
_exptl_crystal_density_diffrn 2.186
_exptl_crystal_density_method 'not measured'
_exptl_crystal_description block
_exptl_crystal_F_000 778
_exptl_crystal_size_max 0.05
_exptl_crystal_size_mid 0.05
_exptl_crystal_size_min 0.03
_refine_diff_density_max 1.43
_refine_diff_density_min -1.65
_refine_diff_density_rms 0.176
_refine_ls_extinction_method none
_refine_ls_goodness_of_fit_ref 1.037
_refine_ls_hydrogen_treatment constr
_refine_ls_matrix_type full
_refine_ls_number_parameters 319
_refine_ls_number_reflns 5676
_refine_ls_number_restraints 0
_refine_ls_restrained_S_all 1.037
_refine_ls_R_factor_all 0.0651
_refine_ls_R_factor_gt 0.0426
_refine_ls_shift/su_max 0.001
_refine_ls_shift/su_mean 0
_refine_ls_structure_factor_coef Fsqd
_refine_ls_weighting_details 'calc w=1/[\s^2^(Fo^2^)+(0.0412P)^2^+2.3773P] where P=(Fo^2^+2Fc^2^)/3'
_refine_ls_weighting_scheme calc
_refine_ls_wR_factor_gt 0.0874
_refine_ls_wR_factor_ref 0.095
_reflns_number_gt 4427
_reflns_number_total 5676
_reflns_threshold_expression >2sigma(I)
_cod_data_source_file om4004384_si_001.cif
_cod_data_source_block trans-7c(dmso-O).0.5hexane
_cod_original_cell_volume 1248.09(16)
_cod_original_sg_symbol_H-M P-1
_cod_database_code 4081097

loop_
_symmetry_equiv_pos_as_xyz
'x, y, z'
'-x, -y, -z'

loop_
_atom_site_label
_atom_site_type_symbol
_atom_site_fract_x
_atom_site_fract_y
_atom_site_fract_z
_atom_site_U_iso_or_equiv
_atom_site_adp_type
_atom_site_occupancy
_atom_site_symmetry_multiplicity
_atom_site_calc_flag
_atom_site_refinement_flags
Pt1 Pt 0.34501(3) 0.59723(2) 0.32488(2) 0.02322(9) Uani 1 1 d .
Br1 Br 0.19764(7) 0.39957(7) 0.33641(5) 0.03107(16) Uani 1 1 d .
Br2 Br 0.51331(7) 0.78838(6) 0.31662(5) 0.03048(16) Uani 1 1 d .
N1 N 0.5344(5) 0.5070(5) 0.3060(4) 0.0237(11) Uani 1 1 d .
C2 C 0.6437(7) 0.5215(6) 0.3822(5) 0.0271(14) Uani 1 1 d .
H2 H 0.6329 0.5628 0.4551 0.032 Uiso 1 1 calc R
C3 C 0.7757(7) 0.4755(6) 0.3547(6) 0.0296(15) Uani 1 1 d .
H3 H 0.8547 0.4878 0.4091 0.035 Uiso 1 1 calc R
C4 C 0.7898(7) 0.4132(7) 0.2500(6) 0.0316(16) Uani 1 1 d .
H4 H 0.8795 0.3836 0.2319 0.038 Uiso 1 1 calc R
C5 C 0.6725(8) 0.3263(7) 0.0568(5) 0.0330(16) Uani 1 1 d .
H5 H 0.7591 0.2954 0.0323 0.04 Uiso 1 1 calc R
C6 C 0.5522(8) 0.3063(7) -0.0152(6) 0.0373(17) Uani 1 1 d .
H6 H 0.5542 0.2575 -0.0889 0.045 Uiso 1 1 calc R
C7 C 0.2890(8) 0.3383(7) -0.0532(6) 0.0360(17) Uani 1 1 d .
H7 H 0.2837 0.2913 -0.128 0.043 Uiso 1 1 calc R
C8 C 0.1693(7) 0.3881(7) -0.0125(5) 0.0331(16) Uani 1 1 d .
H8 H 0.0801 0.3696 -0.0605 0.04 Uiso 1 1 calc R
C9 C 0.1713(7) 0.4640(6) 0.0949(5) 0.0296(15) Uani 1 1 d .
H9 H 0.0856 0.4967 0.1196 0.036 Uiso 1 1 calc R
C10 C 0.3008(7) 0.4914(6) 0.1658(5) 0.0263(14) Uani 1 1 d .
C11 C 0.4213(7) 0.4307(6) 0.1265(5) 0.0257(14) Uani 1 1 d .
C12 C 0.5466(7) 0.4441(6) 0.2018(5) 0.0271(14) Uani 1 1 d .
C13 C 0.6730(7) 0.3925(6) 0.1686(5) 0.0285(15) Uani 1 1 d .
C14 C 0.4206(7) 0.3574(7) 0.0171(5) 0.0294(15) Uani 1 1 d .
C15 C 0.1708(6) 0.6972(6) 0.3364(5) 0.0263(14) Uani 1 1 d .
C16 C 0.0865(7) 0.7184(7) 0.4174(6) 0.0309(15) Uani 1 1 d .
C17 C -0.0202(7) 0.7987(7) 0.4343(6) 0.0350(17) Uani 1 1 d .
C18 C -0.0476(7) 0.8621(7) 0.3669(6) 0.0371(18) Uani 1 1 d .
C19 C 0.0309(7) 0.8449(7) 0.2861(6) 0.0328(16) Uani 1 1 d .
C20 C 0.1358(7) 0.7641(7) 0.2706(5) 0.0297(15) Uani 1 1 d .
F1 F 0.1082(4) 0.6641(4) 0.4893(3) 0.0364(9) Uani 1 1 d .
F2 F -0.0938(4) 0.8141(4) 0.5168(4) 0.0479(11) Uani 1 1 d .
F3 F -0.1481(4) 0.9435(4) 0.3847(4) 0.0517(12) Uani 1 1 d .
F4 F 0.0073(4) 0.9085(4) 0.2207(3) 0.0440(11) Uani 1 1 d .
F5 F 0.2082(4) 0.7546(4) 0.1870(3) 0.0342(9) Uani 1 1 d .
O1 O 0.4176(5) 0.6894(4) 0.4985(3) 0.0274(10) Uani 1 1 d .
S1 S 0.43749(17) 0.84346(17) 0.56246(13) 0.0291(4) Uani 1 1 d .
C21 C 0.6320(7) 0.8976(7) 0.6112(6) 0.0391(18) Uani 1 1 d .
H21A H 0.6688 0.8308 0.6333 0.059 Uiso 1 1 calc R
H21B H 0.6499 0.9851 0.6724 0.059 Uiso 1 1 calc R
H21C H 0.684 0.9067 0.5546 0.059 Uiso 1 1 calc R
C22 C 0.3755(9) 0.8580(8) 0.6846(6) 0.048(2) Uani 1 1 d .
H22A H 0.2682 0.824 0.6711 0.072 Uiso 1 1 calc R
H22B H 0.3976 0.9531 0.7349 0.072 Uiso 1 1 calc R
H22C H 0.4267 0.8049 0.7151 0.072 Uiso 1 1 calc R
C23 C 0.0446(15) 0.9499(12) 0.9752(11) 0.097(4) Uani 1 1 d .
H23A H -0.0088 0.8917 0.9024 0.117 Uiso 1 1 calc R
H23B H 0.0466 0.8919 1.0156 0.117 Uiso 1 1 calc R
C24 C 0.2018(16) 0.9947(13) 0.9653(12) 0.108(4) Uani 1 1 d .
H24A H 0.2061 1.063 0.9341 0.129 Uiso 1 1 calc R
H24B H 0.24 0.9166 0.9175 0.129 Uiso 1 1 calc R
C25 C 0.2986(16) 1.0563(12) 1.0773(10) 0.112(5) Uani 1 1 d .
H25A H 0.2587 1.1318 1.1249 0.168 Uiso 1 1 calc R
H25B H 0.4008 1.0889 1.0715 0.168 Uiso 1 1 calc R
H25C H 0.2978 0.987 1.1063 0.168 Uiso 1 1 calc R

loop_
_atom_site_aniso_label
_atom_site_aniso_U_11
_atom_site_aniso_U_22
_atom_site_aniso_U_33
_atom_site_aniso_U_23
_atom_site_aniso_U_13
_atom_site_aniso_U_12
Pt1 0.01651(12) 0.02529(14) 0.02578(14) 0.00889(10) -0.00135(9) 0.00470(9)
Br1 0.0249(3) 0.0299(4) 0.0369(4) 0.0146(3) -0.0015(3) 0.0014(3)
Br2 0.0245(3) 0.0302(4) 0.0356(4) 0.0131(3) 0.0025(3) 0.0036(3)
N1 0.023(3) 0.021(3) 0.026(3) 0.008(2) -0.001(2) 0.005(2)
C2 0.021(3) 0.026(3) 0.032(4) 0.012(3) -0.006(3) 0.003(3)
C3 0.019(3) 0.028(4) 0.041(4) 0.014(3) -0.005(3) 0.007(3)
C4 0.025(3) 0.029(4) 0.042(4) 0.014(3) 0.001(3) 0.010(3)
C5 0.032(4) 0.034(4) 0.036(4) 0.015(3) 0.008(3) 0.012(3)
C6 0.038(4) 0.036(4) 0.039(4) 0.014(3) 0.014(3) 0.009(3)
C7 0.037(4) 0.036(4) 0.031(4) 0.010(3) -0.001(3) 0.007(3)
C8 0.027(3) 0.031(4) 0.035(4) 0.010(3) -0.011(3) 0.004(3)
C9 0.022(3) 0.031(4) 0.032(4) 0.010(3) -0.004(3) 0.006(3)
C10 0.024(3) 0.028(4) 0.029(3) 0.014(3) 0.003(3) 0.005(3)
C11 0.025(3) 0.024(3) 0.027(3) 0.009(3) 0.003(3) 0.006(3)
C12 0.021(3) 0.024(3) 0.035(4) 0.011(3) 0.002(3) 0.005(3)
C13 0.024(3) 0.028(4) 0.038(4) 0.019(3) 0.004(3) 0.005(3)
C14 0.027(3) 0.028(4) 0.029(4) 0.009(3) -0.003(3) 0.003(3)
C15 0.018(3) 0.023(3) 0.033(4) 0.008(3) 0.000(3) 0.002(2)
C16 0.024(3) 0.027(4) 0.035(4) 0.009(3) -0.003(3) 0.001(3)
C17 0.018(3) 0.035(4) 0.041(4) 0.004(3) 0.004(3) 0.004(3)
C18 0.015(3) 0.029(4) 0.058(5) 0.008(4) 0.000(3) 0.005(3)
C19 0.025(3) 0.028(4) 0.041(4) 0.012(3) -0.007(3) 0.005(3)
C20 0.019(3) 0.033(4) 0.034(4) 0.012(3) -0.001(3) 0.006(3)
F1 0.027(2) 0.044(2) 0.040(2) 0.020(2) 0.0060(17) 0.0066(17)
F2 0.033(2) 0.048(3) 0.061(3) 0.015(2) 0.023(2) 0.0139(19)
F3 0.028(2) 0.037(2) 0.080(3) 0.010(2) 0.005(2) 0.0152(18)
F4 0.037(2) 0.040(2) 0.058(3) 0.024(2) -0.004(2) 0.0129(19)
F5 0.032(2) 0.040(2) 0.035(2) 0.0177(19) 0.0031(17) 0.0108(17)
O1 0.026(2) 0.027(2) 0.027(2) 0.010(2) 0.0003(18) 0.0045(19)
S1 0.0218(8) 0.0311(9) 0.0322(9) 0.0101(7) 0.0035(7) 0.0061(7)
C21 0.025(4) 0.036(4) 0.048(5) 0.009(3) -0.001(3) 0.007(3)
C22 0.062(5) 0.037(4) 0.039(5) 0.010(4) 0.016(4) 0.001(4)
C23 0.111(11) 0.099(10) 0.106(10) 0.060(9) 0.033(8) 0.029(8)
C24 0.113(11) 0.086(9) 0.141(13) 0.065(9) 0.011(10) 0.024(8)
C25 0.144(12) 0.076(8) 0.096(10) 0.035(8) -0.030(9) -0.008(8)

loop_
_atom_type_symbol
_atom_type_description
_atom_type_scat_dispersion_real
_atom_type_scat_dispersion_imag
_atom_type_scat_source
C C 0.0033 0.0016 'International Tables Vol C Tables 4.2.6.8 and 6.1.1.4'
H H 0 0 'International Tables Vol C Tables 4.2.6.8 and 6.1.1.4'
Br Br -0.2901 2.4595 'International Tables Vol C Tables 4.2.6.8 and 6.1.1.4'
F F 0.0171 0.0103 'International Tables Vol C Tables 4.2.6.8 and 6.1.1.4'
N N 0.0061 0.0033 'International Tables Vol C Tables 4.2.6.8 and 6.1.1.4'
O O 0.0106 0.006 'International Tables Vol C Tables 4.2.6.8 and 6.1.1.4'
Pt Pt -1.7033 8.3905 'International Tables Vol C Tables 4.2.6.8 and 6.1.1.4'
S S 0.1246 0.1234 'International Tables Vol C Tables 4.2.6.8 and 6.1.1.4'

loop_
_geom_angle_atom_site_label_1
_geom_angle_atom_site_label_2
_geom_angle_atom_site_label_3
_geom_angle
_geom_angle_site_symmetry_1
C10 Pt1 C15 96.8(2) .
C10 Pt1 N1 81.5(2) .
C15 Pt1 N1 174.2(2) .
C10 Pt1 O1 170.53(19) .
C15 Pt1 O1 92.4(2) .
N1 Pt1 O1 89.58(17) .
C10 Pt1 Br1 85.99(18) .
C15 Pt1 Br1 93.62(18) .
N1 Pt1 Br1 91.78(14) .
O1 Pt1 Br1 91.06(12) .
C10 Pt1 Br2 94.75(18) .
C15 Pt1 Br2 91.35(18) .
N1 Pt1 Br2 83.30(14) .
O1 Pt1 Br2 87.40(12) .
Br1 Pt1 Br2 174.85(2) .
C2 N1 C12 120.5(5) .
C2 N1 Pt1 127.2(4) .
C12 N1 Pt1 111.6(4) .
N1 C2 C3 120.0(6) .
N1 C2 H2 120 .
C3 C2 H2 120 .
C4 C3 C2 120.0(6) .
C4 C3 H3 120 .
C2 C3 H3 120 .
C3 C4 C13 120.7(6) .
C3 C4 H4 119.7 .
C13 C4 H4 119.7 .
C6 C5 C13 121.6(6) .
C6 C5 H5 119.2 .
C13 C5 H5 119.2 .
C5 C6 C14 121.6(7) .
C5 C6 H6 119.2 .
C14 C6 H6 119.2 .
C8 C7 C14 119.5(6) .
C8 C7 H7 120.2 .
C14 C7 H7 120.2 .
C7 C8 C9 123.5(6) .
C7 C8 H8 118.2 .
C9 C8 H8 118.2 .
C10 C9 C8 118.7(6) .
C10 C9 H9 120.6 .
C8 C9 H9 120.6 .
C9 C10 C11 118.5(6) .
C9 C10 Pt1 129.9(5) .
C11 C10 Pt1 111.5(4) .
C14 C11 C10 122.3(6) .
C14 C11 C12 119.5(6) .
C10 C11 C12 118.2(6) .
N1 C12 C13 122.6(6) .
N1 C12 C11 116.0(5) .
C13 C12 C11 121.4(6) .
C12 C13 C4 116.2(6) .
C12 C13 C5 117.7(6) .
C4 C13 C5 126.1(6) .
C11 C14 C7 117.0(6) .
C11 C14 C6 118.0(6) .
C7 C14 C6 125.0(6) .
C16 C15 C20 113.0(6) .
C16 C15 Pt1 123.0(5) .
C20 C15 Pt1 123.6(5) .
F1 C16 C15 120.8(6) .
F1 C16 C17 114.9(6) .
C15 C16 C17 124.3(7) .
F2 C17 C16 119.2(7) .
F2 C17 C18 121.4(6) .
C16 C17 C18 119.4(7) .
C19 C18 F3 121.1(7) .
C19 C18 C17 119.1(6) .
F3 C18 C17 119.7(7) .
C18 C19 F4 119.8(6) .
C18 C19 C20 120.4(7) .
F4 C19 C20 119.8(7) .
F5 C20 C19 115.3(6) .
F5 C20 C15 120.9(5) .
C19 C20 C15 123.8(6) .
S1 O1 Pt1 121.1(2) .
O1 S1 C22 103.7(3) .
O1 S1 C21 104.4(3) .
C22 S1 C21 98.4(4) .
S1 C21 H21A 109.5 .
S1 C21 H21B 109.5 .
H21A C21 H21B 109.5 .
S1 C21 H21C 109.5 .
H21A C21 H21C 109.5 .
H21B C21 H21C 109.5 .
S1 C22 H22A 109.5 .
S1 C22 H22B 109.5 .
H22A C22 H22B 109.5 .
S1 C22 H22C 109.5 .
H22A C22 H22C 109.5 .
H22B C22 H22C 109.5 .
C23 C23 C24 119.9(15) 2_577
C23 C23 H23A 107.3 2_577
C24 C23 H23A 107.3 .
C23 C23 H23B 107.3 2_577
C24 C23 H23B 107.3 .
H23A C23 H23B 106.9 .
C23 C24 C25 109.2(12) .
C23 C24 H24A 109.8 .
C25 C24 H24A 109.8 .
C23 C24 H24B 109.8 .
C25 C24 H24B 109.8 .
H24A C24 H24B 108.3 .
C24 C25 H25A 109.5 .
C24 C25 H25B 109.5 .
H25A C25 H25B 109.5 .
C24 C25 H25C 109.5 .
H25A C25 H25C 109.5 .
H25B C25 H25C 109.5 .

loop_
_geom_bond_atom_site_label_1
_geom_bond_atom_site_label_2
_geom_bond_distance
_geom_bond_site_symmetry_2
Pt1 C10 2.012(6) .
Pt1 C15 2.050(6) .
Pt1 N1 2.112(5) .
Pt1 O1 2.197(4) .
Pt1 Br1 2.4504(7) .
Pt1 Br2 2.4653(7) .
N1 C2 1.329(7) .
N1 C12 1.354(8) .
C2 C3 1.409(8) .
C2 H2 0.95 .
C3 C4 1.364(9) .
C3 H3 0.95 .
C4 C13 1.406(9) .
C4 H4 0.95 .
C5 C6 1.349(9) .
C5 C13 1.425(9) .
C5 H5 0.95 .
C6 C14 1.442(9) .
C6 H6 0.95 .
C7 C8 1.370(9) .
C7 C14 1.416(9) .
C7 H7 0.95 .
C8 C9 1.385(9) .
C8 H8 0.95 .
C9 C10 1.386(8) .
C9 H9 0.95 .
C10 C11 1.417(8) .
C11 C14 1.406(9) .
C11 C12 1.428(8) .
C12 C13 1.404(8) .
C15 C16 1.383(9) .
C15 C20 1.404(9) .
C16 F1 1.347(8) .
C16 C17 1.385(9) .
C17 F2 1.344(8) .
C17 C18 1.378(10) .
C18 C19 1.349(10) .
C18 F3 1.346(7) .
C19 F4 1.350(8) .
C19 C20 1.375(8) .
C20 F5 1.360(7) .
O1 S1 1.544(4) .
S1 C22 1.781(8) .
S1 C21 1.785(7) .
C21 H21A 0.98 .
C21 H21B 0.98 .
C21 H21C 0.98 .
C22 H22A 0.98 .
C22 H22B 0.98 .
C22 H22C 0.98 .
C23 C23 1.46(2) 2_577
C23 C24 1.499(17) .
C23 H23A 0.99 .
C23 H23B 0.99 .
C24 C25 1.549(16) .
C24 H24A 0.99 .
C24 H24B 0.99 .
C25 H25A 0.98 .
C25 H25B 0.98 .
C25 H25C 0.98 .
